data_7038939
loop_
_publ_author_name
'Wang, Wen-Min'
'Qiao, Wan-Zhen'
'Zhang, Hong-Xia'
'Wang, Shi-Yu'
'Nie, Yao-Yao'
'Chen, Hong-Man'
'Liu, Zhen'
'Gao, Hong-Ling'
'Cui, Jian-Zhong'
'Zhao, Bin'

_publ_section_title
;
 Structures and magnetic properties of several phenoxo-O bridged dinuclear
 lanthanide complexes: Dy derivatives displaying substituent dependent
 magnetic relaxation behavior.
;
_journal_issue 19
_journal_name_full 'Dalton transactions (Cambridge, England : 2003)'
_journal_page_first 8182
_journal_page_last 8191
_journal_paper_doi 10.1039/c6dt00220j
_journal_volume 45
_journal_year 2016
_chemical_formula_sum 'C94 H70 Dy2 N4 O12'
_chemical_formula_weight 1772.54
_chemical_name_systematic
; 
 ? 
;
_space_group_IT_number 15
_symmetry_cell_setting monoclinic
_symmetry_space_group_name_Hall '-C 2yc'
_symmetry_space_group_name_H-M 'C 1 2/c 1'
_atom_sites_solution_hydrogens geom
_atom_sites_solution_primary direct
_atom_sites_solution_secondary difmap
_audit_creation_method SHELXL-97
_audit_update_record
;
2016-02-19 deposited with the CCDC.
2016-04-04 downloaded from the CCDC.
;
_cell_angle_alpha 90.00
_cell_angle_beta 122.21(3)
_cell_angle_gamma 90.00
_cell_formula_units_Z 4
_cell_length_a 31.776(6)
_cell_length_b 12.212(2)
_cell_length_c 23.094(5)
_cell_measurement_reflns_used 10149
_cell_measurement_temperature 113(2)
_cell_measurement_theta_max 25.9955
_cell_measurement_theta_min 1.8316
_cell_volume 7582(4)
_computing_structure_refinement 'SHELXL-97 (Sheldrick, 1997)'
_computing_structure_solution 'SHELXS-97 (Sheldrick, 1990)'
_diffrn_ambient_temperature 113(2)
_diffrn_measured_fraction_theta_full 0.997
_diffrn_measured_fraction_theta_max 0.997
_diffrn_measurement_device_type ccd
_diffrn_radiation_monochromator graphite
_diffrn_radiation_source 'fine-focus sealed tube'
_diffrn_radiation_type MoK\a
_diffrn_radiation_wavelength 0.71073
_diffrn_reflns_av_R_equivalents 0.0597
_diffrn_reflns_av_unetI/netI 0.0597
_diffrn_reflns_limit_h_max 37
_diffrn_reflns_limit_h_min -37
_diffrn_reflns_limit_k_max 14
_diffrn_reflns_limit_k_min -14
_diffrn_reflns_limit_l_max 27
_diffrn_reflns_limit_l_min -22
_diffrn_reflns_number 27182
_diffrn_reflns_theta_full 25.02
_diffrn_reflns_theta_max 25.02
_diffrn_reflns_theta_min 1.83
_exptl_absorpt_coefficient_mu 2.025
_exptl_absorpt_correction_T_max 0.7931
_exptl_absorpt_correction_T_min 0.6875
_exptl_absorpt_correction_type multi-scan
_exptl_absorpt_process_details 'REQAB (Rigaku, 1998)'
_exptl_crystal_colour red
_exptl_crystal_density_diffrn 1.553
_exptl_crystal_density_method 'not measured'
_exptl_crystal_description block
_exptl_crystal_F_000 3560
_exptl_crystal_size_max 0.20
_exptl_crystal_size_mid 0.18
_exptl_crystal_size_min 0.12
_refine_diff_density_max 3.059
_refine_diff_density_min -2.024
_refine_diff_density_rms 0.152
_refine_ls_extinction_coef 0.00028(7)
_refine_ls_extinction_expression Fc^*^=kFc[1+0.001xFc^2^\l^3^/sin(2\q)]^-1/4^
_refine_ls_extinction_method SHELXL
_refine_ls_goodness_of_fit_ref 1.021
_refine_ls_hydrogen_treatment mixed
_refine_ls_matrix_type full
_refine_ls_number_parameters 507
_refine_ls_number_reflns 6680
_refine_ls_number_restraints 0
_refine_ls_restrained_S_all 1.021
_refine_ls_R_factor_all 0.0645
_refine_ls_R_factor_gt 0.0546
_refine_ls_shift/su_max 0.001
_refine_ls_shift/su_mean 0.000
_refine_ls_structure_factor_coef Fsqd
_refine_ls_weighting_details 'calc w=1/[\s^2^(Fo^2^)+(0.0915P)^2^+6.8607P] where P=(Fo^2^+2Fc^2^)/3'
_refine_ls_weighting_scheme calc
_refine_ls_wR_factor_gt 0.1361
_refine_ls_wR_factor_ref 0.1475
_reflns_number_gt 5507
_reflns_number_total 6680
_reflns_threshold_expression >2sigma(I)
_cod_data_source_file c6dt00220j2.cif
_cod_data_source_block 3
_cod_depositor_comments
;
The following automatic conversions were performed:

'_symmetry_cell_setting' value 'Monoclinic' changed to 'monoclinic'
according to
/usr/data/users/saulius/crontab/automatic-downloads/rss-feeds/RSC/lib/dictionaries/cif_core.dic
dictionary named 'cif_core.dic' version 2.4.2 from 2011-04-26.

Automatic conversion script
Id: cif_fix_values 4268 2015-11-12 08:31:59Z antanas 

 Adding full bibliography for 7038938--7038946.cif.
;
_cod_original_cell_volume 7582(3)
_cod_original_sg_symbol_H-M C2/c
_cod_database_code 7038939

loop_
_symmetry_equiv_pos_as_xyz
'x, y, z'
'-x, y, -z+1/2'
'x+1/2, y+1/2, z'
'-x+1/2, y+1/2, -z+1/2'
'-x, -y, -z'
'x, -y, z-1/2'
'-x+1/2, -y+1/2, -z'
'x+1/2, -y+1/2, z-1/2'

loop_
_atom_site_label
_atom_site_type_symbol
_atom_site_fract_x
_atom_site_fract_y
_atom_site_fract_z
_atom_site_U_iso_or_equiv
_atom_site_adp_type
_atom_site_occupancy
_atom_site_symmetry_multiplicity
_atom_site_calc_flag
_atom_site_refinement_flags
Dy1 Dy 0.229166(8) 0.89280(2) 0.009682(13) 0.02812(15) Uani 1 1 d .
O1 O 0.29632(12) 0.7647(3) 0.05861(19) 0.0327(9) Uani 1 1 d .
O2 O 0.04727(15) 1.3369(4) -0.1041(3) 0.0574(13) Uani 1 1 d .
O3 O 0.28325(13) 0.9522(3) -0.0247(2) 0.0333(9) Uani 1 1 d .
O4 O 0.18486(13) 0.9953(3) -0.0874(2) 0.0344(9) Uani 1 1 d .
O5 O 0.15020(14) 0.8770(3) -0.0095(2) 0.0347(10) Uani 1 1 d .
O6 O 0.23550(14) 0.8289(3) 0.1087(2) 0.0359(9) Uani 1 1 d .
N1 N 0.30474(16) 0.9674(4) 0.1111(2) 0.0347(11) Uani 1 1 d .
N2 N 0.22154(18) 1.0922(4) 0.0495(3) 0.0330(11) Uani 1 1 d .
C1 C 0.3432(2) 0.8985(4) 0.1455(3) 0.0345(14) Uani 1 1 d .
C2 C 0.3384(2) 0.7914(5) 0.1167(3) 0.0363(14) Uani 1 1 d .
C3 C 0.3780(2) 0.7205(5) 0.1516(3) 0.0475(17) Uani 1 1 d .
H3 H 0.3763 0.6500 0.1330 0.057 Uiso 1 1 calc R
C4 C 0.4211(2) 0.7506(6) 0.2144(4) 0.067(2) Uani 1 1 d .
H4 H 0.4474 0.6994 0.2379 0.081 Uiso 1 1 calc R
C5 C 0.4256(2) 0.8530(6) 0.2422(4) 0.062(2) Uani 1 1 d .
H5 H 0.4551 0.8722 0.2841 0.074 Uiso 1 1 calc R
C6 C 0.3873(2) 0.9278(6) 0.2092(4) 0.0492(17) Uani 1 1 d .
C7 C 0.3881(2) 1.0344(5) 0.2340(4) 0.0541(19) Uani 1 1 d .
H7 H 0.4162 1.0572 0.2765 0.065 Uiso 1 1 calc R
C8 C 0.3488(2) 1.1057(5) 0.1977(4) 0.0417(17) Uani 1 1 d .
H8 H 0.3500 1.1780 0.2137 0.050 Uiso 1 1 calc R
C9 C 0.3064(2) 1.0677(5) 0.1355(3) 0.0409(15) Uani 1 1 d .
C10 C 0.2615(2) 1.1342(5) 0.0973(3) 0.0399(15) Uani 1 1 d .
H10 H 0.2623 1.2093 0.1085 0.048 Uiso 1 1 calc R
C11 C 0.1775(2) 1.1608(5) 0.0108(3) 0.0354(14) Uani 1 1 d .
C12 C 0.1797(2) 1.2593(5) -0.0163(3) 0.0399(14) Uani 1 1 d .
H12 H 0.2105 1.2858 -0.0080 0.048 Uiso 1 1 calc R
C13 C 0.1365(2) 1.3198(5) -0.0558(3) 0.0379(14) Uani 1 1 d .
H13 H 0.1373 1.3860 -0.0769 0.045 Uiso 1 1 calc R
C14 C 0.0923(2) 1.2830(5) -0.0645(3) 0.0417(15) Uani 1 1 d .
C15 C 0.0913(2) 1.1860(5) -0.0341(3) 0.0415(15) Uani 1 1 d .
H15 H 0.0609 1.1617 -0.0399 0.050 Uiso 1 1 calc R
C16 C 0.1338(2) 1.1242(5) 0.0044(3) 0.0388(15) Uani 1 1 d .
H16 H 0.1332 1.0584 0.0258 0.047 Uiso 1 1 calc R
C17 C 0.0460(3) 1.4255(7) -0.1456(5) 0.072(3) Uani 1 1 d .
H17A H 0.0659 1.4866 -0.1162 0.109 Uiso 1 1 calc R
H17B H 0.0116 1.4496 -0.1764 0.109 Uiso 1 1 calc R
H17C H 0.0597 1.4010 -0.1727 0.109 Uiso 1 1 calc R
C18 C 0.3689(2) 0.9589(6) -0.0260(4) 0.0449(16) Uani 1 1 d .
H18 H 0.3663 0.9081 0.0031 0.054 Uiso 1 1 calc R
C19 C 0.4142(3) 0.9716(7) -0.0214(4) 0.065(2) Uani 1 1 d .
H19 H 0.4424 0.9311 0.0119 0.077 Uiso 1 1 calc R
C20 C 0.4185(3) 1.0409(7) -0.0638(5) 0.066(2) Uani 1 1 d .
H20 H 0.4492 1.0470 -0.0613 0.080 Uiso 1 1 calc R
C21 C 0.3782(3) 1.1024(6) -0.1104(4) 0.056(2) Uani 1 1 d .
H21 H 0.3811 1.1518 -0.1398 0.067 Uiso 1 1 calc R
C22 C 0.3330(2) 1.0923(5) -0.1145(4) 0.0420(16) Uani 1 1 d .
H22 H 0.3054 1.1357 -0.1463 0.050 Uiso 1 1 calc R
C23 C 0.3280(2) 1.0188(5) -0.0722(3) 0.0375(14) Uani 1 1 d .
C24 C 0.2796(2) 1.0032(5) -0.0747(3) 0.0328(13) Uani 1 1 d .
C25 C 0.23507(19) 1.0452(5) -0.1304(3) 0.0315(13) Uani 1 1 d .
H25 H 0.2356 1.0788 -0.1671 0.038 Uiso 1 1 calc R
C26 C 0.19050(19) 1.0391(4) -0.1331(3) 0.0300(12) Uani 1 1 d .
C27 C 0.1442(2) 1.0866(4) -0.1930(3) 0.0336(13) Uani 1 1 d .
C28 C 0.1376(3) 1.1012(5) -0.2569(3) 0.0467(18) Uani 1 1 d .
H28 H 0.1630 1.0802 -0.2646 0.056 Uiso 1 1 calc R
C29 C 0.0938(3) 1.1465(7) -0.3094(4) 0.063(2) Uani 1 1 d .
H29 H 0.0889 1.1529 -0.3537 0.075 Uiso 1 1 calc R
C30 C 0.0577(3) 1.1821(6) -0.2991(4) 0.065(2) Uani 1 1 d .
H30 H 0.0286 1.2165 -0.3350 0.077 Uiso 1 1 calc R
C31 C 0.0640(3) 1.1673(7) -0.2360(4) 0.062(2) Uani 1 1 d .
H31 H 0.0388 1.1912 -0.2286 0.075 Uiso 1 1 calc R
C32 C 0.1070(3) 1.1176(5) -0.1823(4) 0.0428(17) Uani 1 1 d .
H32 H 0.1105 1.1055 -0.1393 0.051 Uiso 1 1 calc R
C33 C 0.0508(3) 0.9000(6) -0.0788(5) 0.068(2) Uani 1 1 d .
H33 H 0.0700 0.9320 -0.0948 0.081 Uiso 1 1 calc R
C34 C -0.0012(3) 0.9098(8) -0.1187(6) 0.085(3) Uani 1 1 d .
H34 H -0.0167 0.9453 -0.1619 0.102 Uiso 1 1 calc R
C35 C -0.0290(3) 0.8689(9) -0.0959(7) 0.105(4) Uani 1 1 d .
H35 H -0.0633 0.8867 -0.1182 0.126 Uiso 1 1 calc R
C36 C -0.0082(3) 0.8040(9) -0.0422(7) 0.100(4) Uani 1 1 d .
H36 H -0.0287 0.7633 -0.0316 0.119 Uiso 1 1 calc R
C37 C 0.0446(3) 0.7932(7) 0.0006(5) 0.073(3) Uani 1 1 d .
H37 H 0.0593 0.7505 0.0412 0.087 Uiso 1 1 calc R
C38 C 0.0741(2) 0.8467(6) -0.0186(4) 0.0476(17) Uani 1 1 d .
C39 C 0.1301(2) 0.8397(5) 0.0220(3) 0.0348(14) Uani 1 1 d .
C40 C 0.1562(2) 0.7945(5) 0.0875(3) 0.0434(15) Uani 1 1 d .
H40 H 0.1380 0.7698 0.1070 0.052 Uiso 1 1 calc R
C41 C 0.2078(2) 0.7838(5) 0.1258(3) 0.0346(13) Uani 1 1 d .
C42 C 0.2336(2) 0.7155(5) 0.1897(3) 0.0411(15) Uani 1 1 d .
C43 C 0.2093(3) 0.6384(6) 0.2057(3) 0.0497(17) Uani 1 1 d .
H43 H 0.1740 0.6337 0.1788 0.060 Uiso 1 1 calc R
C44 C 0.2359(3) 0.5683(6) 0.2603(4) 0.062(2) Uani 1 1 d .
H44 H 0.2187 0.5137 0.2690 0.074 Uiso 1 1 calc R
C45 C 0.2868(3) 0.5756(6) 0.3025(4) 0.058(2) Uani 1 1 d .
H45 H 0.3047 0.5285 0.3408 0.070 Uiso 1 1 calc R
C46 C 0.3108(3) 0.6534(6) 0.2874(4) 0.060(2) Uani 1 1 d .
H46 H 0.3459 0.6604 0.3162 0.073 Uiso 1 1 calc R
C47 C 0.2852(2) 0.7216(5) 0.2313(3) 0.0473(16) Uani 1 1 d .
H47 H 0.3029 0.7728 0.2211 0.057 Uiso 1 1 calc R

loop_
_atom_site_aniso_label
_atom_site_aniso_U_11
_atom_site_aniso_U_22
_atom_site_aniso_U_33
_atom_site_aniso_U_23
_atom_site_aniso_U_13
_atom_site_aniso_U_12
Dy1 0.0216(2) 0.0338(2) 0.0268(2) 0.00243(11) 0.01142(15) -0.00264(10)
O1 0.0244(19) 0.032(2) 0.032(2) -0.0043(17) 0.0086(17) -0.0044(15)
O2 0.027(2) 0.061(3) 0.068(3) -0.004(3) 0.015(2) 0.005(2)
O3 0.0278(19) 0.039(2) 0.036(2) 0.0089(18) 0.0192(18) 0.0001(17)
O4 0.031(2) 0.037(2) 0.036(2) 0.0075(18) 0.0184(19) 0.0034(17)
O5 0.020(2) 0.046(2) 0.034(2) 0.0055(18) 0.0115(19) -0.0008(16)
O6 0.035(2) 0.043(2) 0.032(2) 0.0064(19) 0.0191(18) -0.0004(18)
N1 0.030(2) 0.035(3) 0.033(3) 0.004(2) 0.012(2) -0.004(2)
N2 0.033(3) 0.037(3) 0.028(3) 0.006(2) 0.015(2) -0.003(2)
C1 0.022(3) 0.036(3) 0.031(3) -0.002(2) 0.005(3) -0.005(2)
C2 0.023(3) 0.038(3) 0.040(4) 0.003(3) 0.012(3) -0.003(2)
C3 0.033(3) 0.043(4) 0.046(4) -0.003(3) 0.008(3) 0.001(3)
C4 0.033(4) 0.056(5) 0.075(6) -0.001(4) 0.003(4) 0.007(3)
C5 0.028(3) 0.057(4) 0.056(5) -0.008(4) -0.007(3) -0.003(3)
C6 0.041(4) 0.041(4) 0.048(4) -0.002(3) 0.012(3) -0.007(3)
C7 0.040(4) 0.043(4) 0.051(4) -0.005(3) 0.006(3) -0.010(3)
C8 0.034(4) 0.038(4) 0.035(4) -0.004(3) 0.006(3) -0.010(2)
C9 0.036(3) 0.035(3) 0.042(4) 0.004(3) 0.013(3) -0.009(3)
C10 0.037(3) 0.035(3) 0.048(4) -0.002(3) 0.023(3) -0.009(3)
C11 0.033(3) 0.039(3) 0.027(3) -0.007(3) 0.011(3) 0.001(3)
C12 0.035(3) 0.042(3) 0.046(4) -0.001(3) 0.023(3) 0.001(3)
C13 0.032(3) 0.035(3) 0.037(3) 0.000(3) 0.012(3) -0.002(3)
C14 0.026(3) 0.047(4) 0.043(4) -0.009(3) 0.013(3) -0.002(3)
C15 0.031(3) 0.049(4) 0.047(4) -0.013(3) 0.022(3) -0.009(3)
C16 0.036(3) 0.044(4) 0.039(4) -0.011(3) 0.022(3) -0.013(3)
C17 0.045(4) 0.074(5) 0.070(6) 0.008(5) 0.011(4) 0.016(4)
C18 0.032(3) 0.052(4) 0.055(4) 0.006(3) 0.026(3) -0.003(3)
C19 0.039(4) 0.071(5) 0.083(6) 0.008(5) 0.032(4) 0.001(3)
C20 0.044(4) 0.081(6) 0.088(6) 0.003(5) 0.045(4) -0.009(4)
C21 0.053(5) 0.065(5) 0.064(5) -0.002(4) 0.041(4) -0.014(3)
C22 0.038(4) 0.043(4) 0.053(4) -0.003(3) 0.030(3) -0.009(3)
C23 0.044(3) 0.031(3) 0.046(4) -0.003(3) 0.029(3) -0.010(3)
C24 0.034(3) 0.033(3) 0.037(3) -0.003(3) 0.023(3) -0.007(2)
C25 0.032(3) 0.039(3) 0.019(3) 0.000(2) 0.011(2) -0.005(2)
C26 0.033(3) 0.026(3) 0.028(3) -0.001(2) 0.014(3) 0.003(2)
C27 0.034(3) 0.030(3) 0.032(3) -0.001(2) 0.014(3) 0.000(2)
C28 0.042(4) 0.059(4) 0.030(4) 0.006(3) 0.013(3) -0.012(3)
C29 0.050(4) 0.075(5) 0.037(4) 0.021(4) 0.006(4) -0.011(4)
C30 0.042(4) 0.060(5) 0.057(5) 0.004(4) 0.002(4) -0.004(3)
C31 0.036(4) 0.071(5) 0.057(5) -0.013(4) 0.009(4) 0.004(3)
C32 0.030(3) 0.053(4) 0.032(4) -0.002(3) 0.007(3) 0.005(3)
C33 0.039(4) 0.079(6) 0.080(7) -0.009(5) 0.028(4) 0.004(4)
C34 0.031(4) 0.103(7) 0.102(8) -0.022(6) 0.022(5) 0.007(4)
C35 0.030(5) 0.112(8) 0.140(11) 0.035(8) 0.023(6) 0.008(5)
C36 0.062(6) 0.095(7) 0.173(12) -0.055(8) 0.083(7) -0.034(5)
C37 0.064(5) 0.080(6) 0.093(7) -0.037(5) 0.054(5) -0.028(4)
C38 0.030(3) 0.055(4) 0.058(5) -0.001(4) 0.023(3) -0.005(3)
C39 0.032(3) 0.035(3) 0.046(4) -0.011(3) 0.026(3) -0.013(2)
C40 0.035(3) 0.057(4) 0.045(4) 0.002(3) 0.026(3) -0.007(3)
C41 0.042(3) 0.031(3) 0.031(3) -0.009(2) 0.020(3) -0.007(3)
C42 0.056(4) 0.034(3) 0.036(4) -0.004(3) 0.027(3) -0.001(3)
C43 0.068(5) 0.051(4) 0.036(4) -0.002(3) 0.031(4) -0.010(3)
C44 0.105(7) 0.048(4) 0.044(4) 0.001(4) 0.048(5) -0.006(4)
C45 0.094(6) 0.043(4) 0.037(4) 0.005(3) 0.035(4) 0.006(4)
C46 0.064(5) 0.045(4) 0.049(5) 0.005(4) 0.015(4) 0.015(4)
C47 0.056(4) 0.038(4) 0.042(4) -0.003(3) 0.021(3) -0.002(3)

loop_
_atom_type_symbol
_atom_type_description
_atom_type_scat_dispersion_real
_atom_type_scat_dispersion_imag
_atom_type_scat_source
C C 0.0033 0.0016 'International Tables Vol C Tables 4.2.6.8 and 6.1.1.4'
H H 0.0000 0.0000 'International Tables Vol C Tables 4.2.6.8 and 6.1.1.4'
N N 0.0061 0.0033 'International Tables Vol C Tables 4.2.6.8 and 6.1.1.4'
O O 0.0106 0.0060 'International Tables Vol C Tables 4.2.6.8 and 6.1.1.4'
Dy Dy -0.1892 4.4098 'International Tables Vol C Tables 4.2.6.8 and 6.1.1.4'

loop_
_geom_angle_atom_site_label_1
_geom_angle_atom_site_label_2
_geom_angle_atom_site_label_3
_geom_angle
_geom_angle_site_symmetry_1
_geom_angle_site_symmetry_3
O4 Dy1 O5 79.61(14) . .
O4 Dy1 O6 146.73(14) . .
O5 Dy1 O6 71.07(14) . .
O4 Dy1 O1 88.74(13) . 7_565
O5 Dy1 O1 81.49(14) . 7_565
O6 Dy1 O1 101.81(14) . 7_565
O4 Dy1 O3 71.30(13) . .
O5 Dy1 O3 150.74(14) . .
O6 Dy1 O3 137.63(13) . .
O1 Dy1 O3 94.51(14) 7_565 .
O4 Dy1 O1 138.72(14) . .
O5 Dy1 O1 129.82(13) . .
O6 Dy1 O1 74.18(14) . .
O1 Dy1 O1 71.44(14) 7_565 .
O3 Dy1 O1 74.53(13) . .
O4 Dy1 N1 120.58(15) . .
O5 Dy1 N1 128.37(16) . .
O6 Dy1 N1 70.10(15) . .
O1 Dy1 N1 139.01(14) 7_565 .
O3 Dy1 N1 71.97(15) . .
O1 Dy1 N1 67.69(14) . .
O4 Dy1 N2 73.45(14) . .
O5 Dy1 N2 81.56(14) . .
O6 Dy1 N2 86.75(14) . .
O1 Dy1 N2 157.32(13) 7_565 .
O3 Dy1 N2 92.95(14) . .
O1 Dy1 N2 131.24(14) . .
N1 Dy1 N2 63.64(15) . .
O4 Dy1 Dy1 117.01(10) . 7_565
O5 Dy1 Dy1 107.95(10) . 7_565
O6 Dy1 Dy1 87.44(10) . 7_565
O1 Dy1 Dy1 36.13(9) 7_565 7_565
O3 Dy1 Dy1 83.22(10) . 7_565
O1 Dy1 Dy1 35.31(9) . 7_565
N1 Dy1 Dy1 102.95(11) . 7_565
N2 Dy1 Dy1 166.54(11) . 7_565
C2 O1 Dy1 132.8(3) . 7_565
C2 O1 Dy1 118.7(3) . .
Dy1 O1 Dy1 108.56(14) 7_565 .
C14 O2 C17 116.8(5) . .
C24 O3 Dy1 137.1(3) . .
C26 O4 Dy1 139.1(3) . .
C39 O5 Dy1 137.8(4) . .
C41 O6 Dy1 138.0(4) . .
C9 N1 C1 120.3(5) . .
C9 N1 Dy1 122.6(4) . .
C1 N1 Dy1 116.8(4) . .
C10 N2 C11 119.5(5) . .
C10 N2 Dy1 116.0(4) . .
C11 N2 Dy1 123.3(3) . .
N1 C1 C6 122.3(5) . .
N1 C1 C2 117.2(5) . .
C6 C1 C2 120.5(5) . .
O1 C2 C3 123.2(6) . .
O1 C2 C1 119.3(5) . .
C3 C2 C1 117.5(5) . .
C2 C3 C4 121.3(6) . .
C2 C3 H3 119.4 . .
C4 C3 H3 119.4 . .
C5 C4 C3 121.2(6) . .
C5 C4 H4 119.4 . .
C3 C4 H4 119.4 . .
C4 C5 C6 120.1(6) . .
C4 C5 H5 119.9 . .
C6 C5 H5 119.9 . .
C5 C6 C7 124.4(6) . .
C5 C6 C1 119.4(6) . .
C7 C6 C1 116.2(6) . .
C8 C7 C6 121.3(6) . .
C8 C7 H7 119.4 . .
C6 C7 H7 119.4 . .
C7 C8 C9 118.0(6) . .
C7 C8 H8 121.0 . .
C9 C8 H8 121.0 . .
N1 C9 C8 121.9(6) . .
N1 C9 C10 116.6(5) . .
C8 C9 C10 121.4(6) . .
N2 C10 C9 120.4(6) . .
N2 C10 H10 119.8 . .
C9 C10 H10 119.8 . .
C12 C11 C16 121.5(6) . .
C12 C11 N2 121.1(5) . .
C16 C11 N2 117.4(5) . .
C11 C12 C13 119.6(6) . .
C11 C12 H12 120.2 . .
C13 C12 H12 120.2 . .
C14 C13 C12 119.6(6) . .
C14 C13 H13 120.2 . .
C12 C13 H13 120.2 . .
C13 C14 C15 120.0(6) . .
C13 C14 O2 123.6(6) . .
C15 C14 O2 116.4(5) . .
C16 C15 C14 121.0(6) . .
C16 C15 H15 119.5 . .
C14 C15 H15 119.5 . .
C15 C16 C11 118.2(6) . .
C15 C16 H16 120.9 . .
C11 C16 H16 120.9 . .
O2 C17 H17A 109.5 . .
O2 C17 H17B 109.5 . .
H17A C17 H17B 109.5 . .
O2 C17 H17C 109.5 . .
H17A C17 H17C 109.5 . .
H17B C17 H17C 109.5 . .
C23 C18 C19 120.7(7) . .
C23 C18 H18 119.6 . .
C19 C18 H18 119.6 . .
C20 C19 C18 120.8(7) . .
C20 C19 H19 119.6 . .
C18 C19 H19 119.6 . .
C19 C20 C21 119.7(7) . .
C19 C20 H20 120.1 . .
C21 C20 H20 120.1 . .
C20 C21 C22 120.0(7) . .
C20 C21 H21 120.0 . .
C22 C21 H21 120.0 . .
C21 C22 C23 120.5(7) . .
C21 C22 H22 119.8 . .
C23 C22 H22 119.8 . .
C18 C23 C22 118.2(6) . .
C18 C23 C24 118.9(5) . .
C22 C23 C24 123.0(6) . .
O3 C24 C25 125.0(5) . .
O3 C24 C23 115.4(5) . .
C25 C24 C23 119.6(5) . .
C26 C25 C24 121.9(5) . .
C26 C25 H25 119.1 . .
C24 C25 H25 119.1 . .
O4 C26 C25 125.1(5) . .
O4 C26 C27 115.0(5) . .
C25 C26 C27 120.0(5) . .
C32 C27 C28 119.7(6) . .
C32 C27 C26 117.1(6) . .
C28 C27 C26 123.2(6) . .
C29 C28 C27 119.7(7) . .
C29 C28 H28 120.2 . .
C27 C28 H28 120.2 . .
C30 C29 C28 121.4(8) . .
C30 C29 H29 119.3 . .
C28 C29 H29 119.3 . .
C29 C30 C31 118.9(7) . .
C29 C30 H30 120.6 . .
C31 C30 H30 120.6 . .
C30 C31 C32 121.3(8) . .
C30 C31 H31 119.4 . .
C32 C31 H31 119.4 . .
C27 C32 C31 118.9(7) . .
C27 C32 H32 120.6 . .
C31 C32 H32 120.6 . .
C38 C33 C34 121.8(9) . .
C38 C33 H33 119.1 . .
C34 C33 H33 119.1 . .
C35 C34 C33 120.1(11) . .
C35 C34 H34 120.0 . .
C33 C34 H34 120.0 . .
C36 C35 C34 119.2(9) . .
C36 C35 H35 120.4 . .
C34 C35 H35 120.4 . .
C35 C36 C37 121.5(9) . .
C35 C36 H36 119.2 . .
C37 C36 H36 119.2 . .
C38 C37 C36 118.5(9) . .
C38 C37 H37 120.7 . .
C36 C37 H37 120.7 . .
C33 C38 C37 117.5(7) . .
C33 C38 C39 119.3(6) . .
C37 C38 C39 123.0(7) . .
O5 C39 C40 124.6(5) . .
O5 C39 C38 114.0(6) . .
C40 C39 C38 121.4(6) . .
C39 C40 C41 122.9(6) . .
C39 C40 H40 118.5 . .
C41 C40 H40 118.5 . .
O6 C41 C40 122.7(6) . .
O6 C41 C42 116.3(5) . .
C40 C41 C42 121.0(6) . .
C43 C42 C47 118.1(6) . .
C43 C42 C41 123.4(6) . .
C47 C42 C41 118.2(6) . .
C44 C43 C42 120.6(7) . .
C44 C43 H43 119.7 . .
C42 C43 H43 119.7 . .
C45 C44 C43 121.6(7) . .
C45 C44 H44 119.2 . .
C43 C44 H44 119.2 . .
C46 C45 C44 117.8(7) . .
C46 C45 H45 121.1 . .
C44 C45 H45 121.1 . .
C45 C46 C47 121.7(8) . .
C45 C46 H46 119.2 . .
C47 C46 H46 119.2 . .
C46 C47 C42 120.2(7) . .
C46 C47 H47 119.9 . .
C42 C47 H47 119.9 . .

loop_
_geom_bond_atom_site_label_1
_geom_bond_atom_site_label_2
_geom_bond_distance
_geom_bond_site_symmetry_2
Dy1 O4 2.282(4) .
Dy1 O5 2.312(4) .
Dy1 O6 2.321(4) .
Dy1 O1 2.341(4) 7_565
Dy1 O3 2.359(4) .
Dy1 O1 2.389(4) .
Dy1 N1 2.466(5) .
Dy1 N2 2.659(5) .
Dy1 Dy1 3.8404(8) 7_565
O1 C2 1.334(7) .
O1 Dy1 2.341(4) 7_565
O2 C14 1.386(7) .
O2 C17 1.433(10) .
O3 C24 1.262(7) .
O4 C26 1.280(7) .
O5 C39 1.281(7) .
O6 C41 1.266(7) .
N1 C9 1.338(8) .
N1 C1 1.341(7) .
N2 C10 1.265(8) .
N2 C11 1.457(7) .
C1 C6 1.435(8) .
C1 C2 1.438(8) .
C2 C3 1.379(8) .
C3 C4 1.414(9) .
C3 H3 0.9500 .
C4 C5 1.377(10) .
C4 H4 0.9500 .
C5 C6 1.380(10) .
C5 H5 0.9500 .
C6 C7 1.417(9) .
C7 C8 1.380(9) .
C7 H7 0.9500 .
C8 C9 1.425(9) .
C8 H8 0.9500 .
C9 C10 1.461(9) .
C10 H10 0.9500 .
C11 C12 1.376(8) .
C11 C16 1.388(8) .
C12 C13 1.387(8) .
C12 H12 0.9500 .
C13 C14 1.385(8) .
C13 H13 0.9500 .
C14 C15 1.385(9) .
C15 C16 1.381(9) .
C15 H15 0.9500 .
C16 H16 0.9500 .
C17 H17A 0.9800 .
C17 H17B 0.9800 .
C17 H17C 0.9800 .
C18 C23 1.372(9) .
C18 C19 1.395(9) .
C18 H18 0.9500 .
C19 C20 1.355(11) .
C19 H19 0.9500 .
C20 C21 1.377(11) .
C20 H20 0.9500 .
C21 C22 1.392(10) .
C21 H21 0.9500 .
C22 C23 1.397(8) .
C22 H22 0.9500 .
C23 C24 1.519(8) .
C24 C25 1.407(8) .
C25 C26 1.385(8) .
C25 H25 0.9500 .
C26 C27 1.498(8) .
C27 C32 1.382(10) .
C27 C28 1.389(9) .
C28 C29 1.382(10) .
C28 H28 0.9500 .
C29 C30 1.363(12) .
C29 H29 0.9500 .
C30 C31 1.372(11) .
C30 H30 0.9500 .
C31 C32 1.401(10) .
C31 H31 0.9500 .
C32 H32 0.9500 .
C33 C38 1.344(11) .
C33 C34 1.404(11) .
C33 H33 0.9500 .
C34 C35 1.343(15) .
C34 H34 0.9500 .
C35 C36 1.315(15) .
C35 H35 0.9500 .
C36 C37 1.428(12) .
C36 H36 0.9500 .
C37 C38 1.396(10) .
C37 H37 0.9500 .
C38 C39 1.506(8) .
C39 C40 1.394(9) .
C40 C41 1.394(8) .
C40 H40 0.9500 .
C41 C42 1.503(9) .
C42 C43 1.386(9) .
C42 C47 1.393(9) .
C43 C44 1.379(10) .
C43 H43 0.9500 .
C44 C45 1.375(11) .
C44 H44 0.9500 .
C45 C46 1.375(11) .
C45 H45 0.9500 .
C46 C47 1.381(9) .
C46 H46 0.9500 .
C47 H47 0.9500 .

loop_
_geom_torsion_atom_site_label_1
_geom_torsion_atom_site_label_2
_geom_torsion_atom_site_label_3
_geom_torsion_atom_site_label_4
_geom_torsion
_geom_torsion_site_symmetry_1
_geom_torsion_site_symmetry_4
O4 Dy1 O1 C2 116.2(4) . .
O5 Dy1 O1 C2 -117.3(4) . .
O6 Dy1 O1 C2 -69.8(4) . .
O1 Dy1 O1 C2 -178.4(5) 7_565 .
O3 Dy1 O1 C2 81.3(4) . .
N1 Dy1 O1 C2 4.8(4) . .
N2 Dy1 O1 C2 1.1(5) . .
Dy1 Dy1 O1 C2 -178.4(5) 7_565 .
O4 Dy1 O1 Dy1 -65.3(2) . 7_565
O5 Dy1 O1 Dy1 61.1(2) . 7_565
O6 Dy1 O1 Dy1 108.64(17) . 7_565
O1 Dy1 O1 Dy1 0.0 7_565 7_565
O3 Dy1 O1 Dy1 -100.30(18) . 7_565
N1 Dy1 O1 Dy1 -176.8(2) . 7_565
N2 Dy1 O1 Dy1 179.57(15) . 7_565
O4 Dy1 O3 C24 -5.5(5) . .
O5 Dy1 O3 C24 1.0(7) . .
O6 Dy1 O3 C24 -165.3(5) . .
O1 Dy1 O3 C24 81.6(5) 7_565 .
O1 Dy1 O3 C24 151.0(6) . .
N1 Dy1 O3 C24 -137.9(6) . .
N2 Dy1 O3 C24 -76.9(5) . .
Dy1 Dy1 O3 C24 116.0(5) 7_565 .
O5 Dy1 O4 C26 -167.6(6) . .
O6 Dy1 O4 C26 164.2(5) . .
O1 Dy1 O4 C26 -86.0(5) 7_565 .
O3 Dy1 O4 C26 9.2(5) . .
O1 Dy1 O4 C26 -26.5(6) . .
N1 Dy1 O4 C26 63.8(6) . .
N2 Dy1 O4 C26 108.3(5) . .
Dy1 Dy1 O4 C26 -62.6(5) 7_565 .
O4 Dy1 O5 C39 -170.9(6) . .
O6 Dy1 O5 C39 -6.9(5) . .
O1 Dy1 O5 C39 98.8(6) 7_565 .
O3 Dy1 O5 C39 -177.2(5) . .
O1 Dy1 O5 C39 41.7(6) . .
N1 Dy1 O5 C39 -50.0(6) . .
N2 Dy1 O5 C39 -96.3(6) . .
Dy1 Dy1 O5 C39 73.9(6) 7_565 .
O4 Dy1 O6 C41 48.3(7) . .
O5 Dy1 O6 C41 18.7(5) . .
O1 Dy1 O6 C41 -57.9(6) 7_565 .
O3 Dy1 O6 C41 -168.3(5) . .
O1 Dy1 O6 C41 -124.5(6) . .
N1 Dy1 O6 C41 164.0(6) . .
N2 Dy1 O6 C41 100.9(6) . .
Dy1 Dy1 O6 C41 -91.2(5) 7_565 .
O4 Dy1 N1 C9 46.8(5) . .
O5 Dy1 N1 C9 -54.7(5) . .
O6 Dy1 N1 C9 -98.1(5) . .
O1 Dy1 N1 C9 176.7(4) 7_565 .
O3 Dy1 N1 C9 101.1(5) . .
O1 Dy1 N1 C9 -178.6(5) . .
N2 Dy1 N1 C9 -1.7(4) . .
Dy1 Dy1 N1 C9 179.5(5) 7_565 .
O4 Dy1 N1 C1 -139.8(4) . .
O5 Dy1 N1 C1 118.6(4) . .
O6 Dy1 N1 C1 75.2(4) . .
O1 Dy1 N1 C1 -9.9(6) 7_565 .
O3 Dy1 N1 C1 -85.5(4) . .
O1 Dy1 N1 C1 -5.3(4) . .
N2 Dy1 N1 C1 171.7(5) . .
Dy1 Dy1 N1 C1 -7.2(5) 7_565 .
O4 Dy1 N2 C10 -131.2(5) . .
O5 Dy1 N2 C10 147.2(5) . .
O6 Dy1 N2 C10 75.8(5) . .
O1 Dy1 N2 C10 -170.8(4) 7_565 .
O3 Dy1 N2 C10 -61.7(5) . .
O1 Dy1 N2 C10 10.2(5) . .
N1 Dy1 N2 C10 6.5(4) . .
Dy1 Dy1 N2 C10 11.3(8) 7_565 .
O4 Dy1 N2 C11 36.0(4) . .
O5 Dy1 N2 C11 -45.6(4) . .
O6 Dy1 N2 C11 -116.9(4) . .
O1 Dy1 N2 C11 -3.6(7) 7_565 .
O3 Dy1 N2 C11 105.5(4) . .
O1 Dy1 N2 C11 177.5(4) . .
N1 Dy1 N2 C11 173.7(5) . .
Dy1 Dy1 N2 C11 178.5(3) 7_565 .
C9 N1 C1 C6 0.3(10) . .
Dy1 N1 C1 C6 -173.2(5) . .
C9 N1 C1 C2 178.9(6) . .
Dy1 N1 C1 C2 5.4(7) . .
Dy1 O1 C2 C3 -2.7(9) 7_565 .
Dy1 O1 C2 C3 175.3(5) . .
Dy1 O1 C2 C1 178.0(4) 7_565 .
Dy1 O1 C2 C1 -4.1(7) . .
N1 C1 C2 O1 -1.1(9) . .
C6 C1 C2 O1 177.6(6) . .
N1 C1 C2 C3 179.6(6) . .
C6 C1 C2 C3 -1.8(10) . .
O1 C2 C3 C4 -177.4(7) . .
C1 C2 C3 C4 2.0(11) . .
C2 C3 C4 C5 -1.7(13) . .
C3 C4 C5 C6 1.1(14) . .
C4 C5 C6 C7 179.1(8) . .
C4 C5 C6 C1 -0.9(13) . .
N1 C1 C6 C5 179.8(7) . .
C2 C1 C6 C5 1.3(11) . .
N1 C1 C6 C7 -0.1(10) . .
C2 C1 C6 C7 -178.7(6) . .
C5 C6 C7 C8 178.8(8) . .
C1 C6 C7 C8 -1.2(11) . .
C6 C7 C8 C9 2.3(11) . .
C1 N1 C9 C8 0.9(10) . .
Dy1 N1 C9 C8 174.0(5) . .
C1 N1 C9 C10 -175.6(6) . .
Dy1 N1 C9 C10 -2.5(8) . .
C7 C8 C9 N1 -2.2(11) . .
C7 C8 C9 C10 174.2(7) . .
C11 N2 C10 C9 -178.3(6) . .
Dy1 N2 C10 C9 -10.6(8) . .
N1 C9 C10 N2 9.2(9) . .
C8 C9 C10 N2 -167.4(6) . .
C10 N2 C11 C12 49.9(8) . .
Dy1 N2 C11 C12 -116.9(5) . .
C10 N2 C11 C16 -128.2(6) . .
Dy1 N2 C11 C16 64.9(6) . .
C16 C11 C12 C13 -5.3(9) . .
N2 C11 C12 C13 176.6(6) . .
C11 C12 C13 C14 3.4(10) . .
C12 C13 C14 C15 -0.5(10) . .
C12 C13 C14 O2 -178.7(6) . .
C17 O2 C14 C13 9.5(10) . .
C17 O2 C14 C15 -168.8(6) . .
C13 C14 C15 C16 -0.6(10) . .
O2 C14 C15 C16 177.7(6) . .
C14 C15 C16 C11 -1.2(9) . .
C12 C11 C16 C15 4.2(9) . .
N2 C11 C16 C15 -177.7(5) . .
C23 C18 C19 C20 -2.1(12) . .
C18 C19 C20 C21 2.3(13) . .
C19 C20 C21 C22 -0.8(13) . .
C20 C21 C22 C23 -0.9(11) . .
C19 C18 C23 C22 0.3(10) . .
C19 C18 C23 C24 -179.2(7) . .
C21 C22 C23 C18 1.1(10) . .
C21 C22 C23 C24 -179.3(6) . .
Dy1 O3 C24 C25 1.4(9) . .
Dy1 O3 C24 C23 -178.9(4) . .
C18 C23 C24 O3 13.8(8) . .
C22 C23 C24 O3 -165.8(6) . .
C18 C23 C24 C25 -166.5(6) . .
C22 C23 C24 C25 14.0(9) . .
O3 C24 C25 C26 3.7(9) . .
C23 C24 C25 C26 -176.0(5) . .
Dy1 O4 C26 C25 -8.5(9) . .
Dy1 O4 C26 C27 171.8(4) . .
C24 C25 C26 O4 -0.6(9) . .
C24 C25 C26 C27 179.0(5) . .
O4 C26 C27 C32 24.6(7) . .
C25 C26 C27 C32 -155.0(6) . .
O4 C26 C27 C28 -156.1(6) . .
C25 C26 C27 C28 24.3(8) . .
C32 C27 C28 C29 -0.2(9) . .
C26 C27 C28 C29 -179.5(6) . .
C27 C28 C29 C30 3.1(11) . .
C28 C29 C30 C31 -3.4(12) . .
C29 C30 C31 C32 0.7(12) . .
C28 C27 C32 C31 -2.4(9) . .
C26 C27 C32 C31 176.9(6) . .
C30 C31 C32 C27 2.2(11) . .
C38 C33 C34 C35 2.6(15) . .
C33 C34 C35 C36 -11.6(18) . .
C34 C35 C36 C37 12.8(18) . .
C35 C36 C37 C38 -5.0(15) . .
C34 C33 C38 C37 5.1(12) . .
C34 C33 C38 C39 -179.6(7) . .
C36 C37 C38 C33 -4.0(12) . .
C36 C37 C38 C39 -179.1(7) . .
Dy1 O5 C39 C40 2.0(10) . .
Dy1 O5 C39 C38 -177.0(4) . .
C33 C38 C39 O5 -7.1(9) . .
C37 C38 C39 O5 167.9(6) . .
C33 C38 C39 C40 173.8(7) . .
C37 C38 C39 C40 -11.2(10) . .
O5 C39 C40 C41 -0.9(10) . .
C38 C39 C40 C41 178.1(6) . .
Dy1 O6 C41 C40 -24.5(9) . .
Dy1 O6 C41 C42 154.5(4) . .
C39 C40 C41 O6 11.0(10) . .
C39 C40 C41 C42 -168.0(6) . .
O6 C41 C42 C43 -162.1(6) . .
C40 C41 C42 C43 17.0(9) . .
O6 C41 C42 C47 10.8(8) . .
C40 C41 C42 C47 -170.2(6) . .
C47 C42 C43 C44 -1.5(10) . .
C41 C42 C43 C44 171.4(6) . .
C42 C43 C44 C45 3.1(11) . .
C43 C44 C45 C46 -1.9(12) . .
C44 C45 C46 C47 -0.8(12) . .
C45 C46 C47 C42 2.3(11) . .
C43 C42 C47 C46 -1.2(10) . .
C41 C42 C47 C46 -174.4(6) . .
